data_7036125
loop_
_publ_author_name
'Battistin, Federica'
'Balducci, Gabriele'
'Demitri, Nicola'
'Iengo, Elisabetta'
'Milani, Barbara'
'Alessio, Enzo'

_publ_section_title
;
 (15)N NMR spectroscopy unambiguously establishes the coordination mode of
 the diimine linker 2-(2'-pyridyl)pyrimidine-4-carboxylic acid (cppH) in
 Ru(ii) complexes.
;
_journal_issue 35
_journal_name_full 'Dalton transactions (Cambridge, England : 2003)'
_journal_page_first 15671
_journal_page_last 15682
_journal_paper_doi 10.1039/c5dt02361k
_journal_volume 44
_journal_year 2015
_chemical_formula_moiety 'C12 H7 Cl2 N3 O4 Ru, H2 O'
_chemical_formula_sum 'C12 H9 Cl2 N3 O5 Ru'
_chemical_formula_weight 447.19
_chemical_name_systematic 'trans,cis--[RuCl2(CO)2(cppH-Np)] '
_space_group_crystal_system monoclinic
_space_group_IT_number 14
_space_group_name_Hall '-P 2yab'
_space_group_name_H-M_alt 'P 1 21/a 1'
_symmetry_space_group_name_Hall '-P 2yab'
_symmetry_space_group_name_H-M 'P 1 21/a 1'
_atom_sites_solution_hydrogens mixed
_audit_creation_method SHELXL-2014/7
_audit_update_record
;
2015-07-09 deposited with the CCDC.
2015-07-20 downloaded from the CCDC.
;
_cell_angle_alpha 90
_cell_angle_beta 111.383(3)
_cell_angle_gamma 90
_cell_formula_units_Z 4
_cell_length_a 13.4180(10)
_cell_length_b 8.254(3)
_cell_length_c 15.2260(16)
_cell_measurement_reflns_used 8765
_cell_measurement_temperature 100(2)
_cell_measurement_theta_max 28.760
_cell_measurement_theta_min 1.415
_cell_volume 1570.2(6)
_computing_data_collection 'Elettra XRD1 Data Collection SW'
_computing_molecular_graphics 'Ortep3 for Windows'
_computing_publication_material 'private software'
_computing_structure_refinement 'SHELXL-2014/7 (Sheldrick, 2014)'
_computing_structure_solution 'Sir2014 (Burla, 2015)'
_diffrn_ambient_temperature 100(2)
_diffrn_measured_fraction_theta_full 0.970
_diffrn_measured_fraction_theta_max 0.962
_diffrn_measurement_device_type
;
Huber 4-circles Kappa Goniometer, Pilatus 2M detector
;
_diffrn_measurement_method 'Rotating crystal'
_diffrn_radiation_monochromator graphite
_diffrn_radiation_type synchrotron
_diffrn_radiation_wavelength 0.700
_diffrn_reflns_av_R_equivalents 0.0531
_diffrn_reflns_av_unetI/netI 0.0342
_diffrn_reflns_laue_measured_fraction_full 0.970
_diffrn_reflns_laue_measured_fraction_max 0.962
_diffrn_reflns_limit_h_max 18
_diffrn_reflns_limit_h_min -18
_diffrn_reflns_limit_k_max 11
_diffrn_reflns_limit_k_min -11
_diffrn_reflns_limit_l_max 20
_diffrn_reflns_limit_l_min -20
_diffrn_reflns_number 24489
_diffrn_reflns_point_group_measured_fraction_full 0.970
_diffrn_reflns_point_group_measured_fraction_max 0.962
_diffrn_reflns_theta_full 24.835
_diffrn_reflns_theta_max 28.760
_diffrn_reflns_theta_min 1.415
_diffrn_source 'Elettra Synchrotron - XRD1 BL'
_exptl_absorpt_coefficient_mu 1.293
_exptl_absorpt_correction_T_max 1.213
_exptl_absorpt_correction_T_min 0.625
_exptl_absorpt_correction_type refdelf
_exptl_absorpt_process_details
;
        Parkin S,Moezzi B & Hope H, (1995) J. Appl. Cryst. 28, 53-56
        Cubic fit to sin(theta)/lambda - 24 parameters
;
_exptl_crystal_colour 'almost colorless'
_exptl_crystal_density_diffrn 1.892
_exptl_crystal_description plate
_exptl_crystal_F_000 880
_exptl_crystal_recrystallization_method 'spontaneous precipitation from the reaction mixture; solvent: water'
_exptl_crystal_size_max 0.200
_exptl_crystal_size_mid 0.100
_exptl_crystal_size_min 0.100
_refine_diff_density_max 1.842
_refine_diff_density_min -1.333
_refine_diff_density_rms 0.182
_refine_ls_extinction_coef 0.0219(17)
_refine_ls_extinction_expression Fc^*^=kFc[1+0.001xFc^2^\l^3^/sin(2\q)]^-1/4^
_refine_ls_extinction_method 'SHELXL-2014/7 (Sheldrick 2014'
_refine_ls_goodness_of_fit_ref 1.052
_refine_ls_hydrogen_treatment mixed
_refine_ls_matrix_type full
_refine_ls_number_parameters 215
_refine_ls_number_reflns 4112
_refine_ls_number_restraints 3
_refine_ls_restrained_S_all 1.052
_refine_ls_R_factor_all 0.0475
_refine_ls_R_factor_gt 0.0428
_refine_ls_shift/su_max 0.001
_refine_ls_shift/su_mean 0.000
_refine_ls_structure_factor_coef Fsqd
_refine_ls_weighting_details 'w=1/[\s^2^(Fo^2^)+(0.1000P)^2^] where P=(Fo^2^+2Fc^2^)/3'
_refine_ls_weighting_scheme calc
_refine_ls_wR_factor_gt 0.1182
_refine_ls_wR_factor_ref 0.1239
_reflns_Friedel_coverage 0.000
_reflns_number_gt 3689
_reflns_number_total 4112
_reflns_threshold_expression 'I > 2\s(I)'
_cod_data_source_file c5dt02361k2.cif
_cod_data_source_block 5-H2O-solvent
_cod_depositor_comments 'Adding full bibliography for 7036121--7036125.cif.'
_cod_original_cell_volume 1570.2(5)
_cod_database_code 7036125
_shelx_shelxl_version_number 2014/7
_shelx_space_group_comment
;
The symmetry employed for this shelxl refinement is uniquely defined
by the following loop, which should always be used as a source of
symmetry information in preference to the above space-group names.
They are only intended as comments.
;
_shelx_estimated_absorpt_t_min 0.782
_shelx_estimated_absorpt_t_max 0.882

loop_
_space_group_symop_operation_xyz
'x, y, z'
'-x+1/2, y+1/2, -z'
'-x, -y, -z'
'x-1/2, -y-1/2, z'

loop_
_atom_site_label
_atom_site_type_symbol
_atom_site_fract_x
_atom_site_fract_y
_atom_site_fract_z
_atom_site_U_iso_or_equiv
_atom_site_adp_type
_atom_site_occupancy
_atom_site_site_symmetry_order
_atom_site_calc_flag
_atom_site_refinement_flags_posn
_atom_site_refinement_flags_adp
Ru1 Ru 0.86983(2) 0.14991(2) 0.80519(2) 0.02100(12) Uani 1 1 d . .
Cl1 Cl 1.04024(5) 0.24888(8) 0.90509(5) 0.02599(16) Uani 1 1 d . .
Cl2 Cl 0.71238(5) 0.03291(8) 0.69017(5) 0.02710(16) Uani 1 1 d . .
C1 C 0.8069(2) 0.3566(3) 0.7990(2) 0.0259(5) Uani 1 1 d . .
O1 O 0.77022(17) 0.4802(3) 0.79993(17) 0.0346(5) Uani 1 1 d . .
C2 C 0.8250(2) 0.1077(4) 0.9078(2) 0.0265(5) Uani 1 1 d . .
O2 O 0.79840(18) 0.0850(3) 0.96888(16) 0.0353(5) Uani 1 1 d . .
C3 C 0.9142(2) 0.2975(3) 0.63380(19) 0.0239(5) Uani 1 1 d . .
H3 H 0.8666 0.3826 0.6339 0.029 Uiso 1 1 calc R U
C4 C 0.9658(2) 0.3023(3) 0.57094(19) 0.0259(5) Uani 1 1 d . .
H4 H 0.9534 0.3872 0.5261 0.031 Uiso 1 1 calc R U
C5 C 1.0367(2) 0.1778(3) 0.57577(18) 0.0219(5) Uani 1 1 d . .
C7 C 0.99522(19) 0.0532(3) 0.69040(17) 0.0206(4) Uani 1 1 d . .
C8 C 1.00479(19) -0.0859(3) 0.75391(17) 0.0212(4) Uani 1 1 d . .
C9 C 1.0641(2) -0.2228(3) 0.75335(19) 0.0242(5) Uani 1 1 d . .
H9 H 1.1031 -0.2298 0.7125 0.029 Uiso 1 1 calc R U
C10 C 1.0654(2) -0.3499(3) 0.8137(2) 0.0264(5) Uani 1 1 d . .
H10 H 1.1057 -0.4451 0.8150 0.032 Uiso 1 1 calc R U
C11 C 1.0073(2) -0.3355(3) 0.8719(2) 0.0264(5) Uani 1 1 d . .
H11 H 1.0073 -0.4208 0.9138 0.032 Uiso 1 1 calc R U
C12 C 0.9491(2) -0.1956(3) 0.86848(19) 0.0256(5) Uani 1 1 d . .
H12 H 0.9093 -0.1862 0.9086 0.031 Uiso 1 1 calc R U
C13 C 1.1073(2) 0.1769(3) 0.51744(19) 0.0235(5) Uani 1 1 d . .
N1 N 0.92990(18) 0.1743(3) 0.69551(16) 0.0220(4) Uani 1 1 d . .
N2 N 0.94736(17) -0.0732(3) 0.81034(15) 0.0214(4) Uani 1 1 d . .
N3 N 1.05029(17) 0.0508(3) 0.63355(15) 0.0220(4) Uani 1 1 d . .
O3 O 1.08859(17) 0.2996(2) 0.45927(14) 0.0271(4) Uani 1 1 d . .
H3A H 1.1292 0.2942 0.4285 0.041 Uiso 1 1 calc R U
O4 O 1.17296(16) 0.0711(2) 0.52530(15) 0.0280(4) Uani 1 1 d . .
O5 O 1.21641(16) 0.3117(3) 0.36940(15) 0.0291(4) Uani 1 1 d D .
H51 H 1.234(2) 0.223(2) 0.352(3) 0.044 Uiso 1 1 d D U
H52 H 1.2725(13) 0.368(3) 0.388(3) 0.044 Uiso 1 1 d D U

loop_
_atom_site_aniso_label
_atom_site_aniso_U_11
_atom_site_aniso_U_22
_atom_site_aniso_U_33
_atom_site_aniso_U_23
_atom_site_aniso_U_13
_atom_site_aniso_U_12
Ru1 0.02113(16) 0.02083(16) 0.02139(17) 0.00296(6) 0.00815(10) 0.00197(6)
Cl1 0.0261(3) 0.0250(3) 0.0238(3) 0.0020(2) 0.0055(2) 0.0000(2)
Cl2 0.0230(3) 0.0295(3) 0.0278(3) 0.0022(2) 0.0080(2) -0.0015(2)
C1 0.0222(12) 0.0275(13) 0.0277(14) 0.0030(9) 0.0086(10) -0.0006(8)
O1 0.0325(10) 0.0286(10) 0.0415(13) 0.0021(8) 0.0121(9) 0.0071(8)
C2 0.0266(12) 0.0260(12) 0.0272(13) 0.0005(10) 0.0101(10) 0.0016(10)
O2 0.0367(11) 0.0428(12) 0.0311(11) 0.0044(9) 0.0178(9) 0.0041(9)
C3 0.0225(11) 0.0202(11) 0.0285(13) 0.0064(9) 0.0086(9) 0.0033(9)
C4 0.0261(12) 0.0256(12) 0.0261(13) 0.0067(9) 0.0095(10) -0.0014(10)
C5 0.0215(11) 0.0238(11) 0.0194(12) 0.0009(9) 0.0063(9) -0.0032(9)
C7 0.0191(10) 0.0230(11) 0.0186(11) 0.0012(8) 0.0057(8) -0.0011(8)
C8 0.0209(10) 0.0226(11) 0.0200(11) 0.0017(8) 0.0073(8) 0.0005(8)
C9 0.0243(11) 0.0263(12) 0.0234(12) 0.0032(9) 0.0103(9) 0.0041(9)
C10 0.0284(13) 0.0242(13) 0.0259(14) 0.0050(9) 0.0093(10) 0.0055(9)
C11 0.0317(13) 0.0230(12) 0.0240(13) 0.0040(9) 0.0098(11) -0.0004(9)
C12 0.0299(12) 0.0264(12) 0.0222(13) 0.0035(9) 0.0114(10) 0.0010(10)
C13 0.0229(11) 0.0262(11) 0.0204(12) 0.0015(9) 0.0067(9) -0.0036(9)
N1 0.0221(10) 0.0208(9) 0.0230(11) 0.0030(8) 0.0081(8) -0.0008(7)
N2 0.0231(9) 0.0220(10) 0.0196(10) 0.0022(7) 0.0085(7) 0.0007(7)
N3 0.0213(9) 0.0220(10) 0.0232(11) 0.0002(8) 0.0087(8) -0.0007(7)
O3 0.0322(9) 0.0273(9) 0.0247(10) 0.0049(7) 0.0139(8) 0.0000(8)
O4 0.0260(9) 0.0293(9) 0.0310(10) 0.0050(7) 0.0133(8) 0.0022(7)
O5 0.0323(10) 0.0274(9) 0.0299(11) -0.0004(8) 0.0140(8) -0.0031(8)

loop_
_atom_type_symbol
_atom_type_description
_atom_type_scat_dispersion_real
_atom_type_scat_dispersion_imag
_atom_type_scat_source
Ru Ru -1.2885 0.8177 'International Tables Vol C Tables 4.2.6.8 and 6.1.1.4'
C C 0.0030 0.0016 'International Tables Vol C Tables 4.2.6.8 and 6.1.1.4'
O O 0.0105 0.0059 'International Tables Vol C Tables 4.2.6.8 and 6.1.1.4'
Cl Cl 0.1456 0.1550 'International Tables Vol C Tables 4.2.6.8 and 6.1.1.4'
N N 0.0059 0.0032 'International Tables Vol C Tables 4.2.6.8 and 6.1.1.4'
H H 0.0000 0.0000 'International Tables Vol C Tables 4.2.6.8 and 6.1.1.4'

loop_
_geom_angle_atom_site_label_1
_geom_angle_atom_site_label_2
_geom_angle_atom_site_label_3
_geom_angle
C1 Ru1 C2 86.37(13)
C1 Ru1 N2 176.57(10)
C2 Ru1 N2 96.27(10)
C1 Ru1 N1 99.63(11)
C2 Ru1 N1 173.84(10)
N2 Ru1 N1 77.68(8)
C1 Ru1 Cl1 91.71(9)
C2 Ru1 Cl1 93.21(9)
N2 Ru1 Cl1 85.98(6)
N1 Ru1 Cl1 85.30(6)
C1 Ru1 Cl2 93.91(9)
C2 Ru1 Cl2 93.88(9)
N2 Ru1 Cl2 88.09(6)
N1 Ru1 Cl2 87.11(6)
Cl1 Ru1 Cl2 171.22(2)
O1 C1 Ru1 176.6(3)
O2 C2 Ru1 179.0(3)
N1 C3 C4 121.2(2)
N1 C3 H3 119.4
C4 C3 H3 119.4
C3 C4 C5 117.0(2)
C3 C4 H4 121.5
C5 C4 H4 121.5
N3 C5 C4 122.9(2)
N3 C5 C13 114.7(2)
C4 C5 C13 122.4(2)
N3 C7 N1 125.1(2)
N3 C7 C8 118.7(2)
N1 C7 C8 116.2(2)
N2 C8 C9 122.0(2)
N2 C8 C7 115.0(2)
C9 C8 C7 122.9(2)
C8 C9 C10 118.7(2)
C8 C9 H9 120.6
C10 C9 H9 120.6
C11 C10 C9 119.0(2)
C11 C10 H10 120.5
C9 C10 H10 120.5
C10 C11 C12 119.3(2)
C10 C11 H11 120.3
C12 C11 H11 120.3
N2 C12 C11 121.9(2)
N2 C12 H12 119.0
C11 C12 H12 119.0
O4 C13 O3 125.2(2)
O4 C13 C5 122.1(2)
O3 C13 C5 112.7(2)
C3 N1 C7 117.3(2)
C3 N1 Ru1 127.97(18)
C7 N1 Ru1 114.71(17)
C12 N2 C8 119.1(2)
C12 N2 Ru1 125.11(18)
C8 N2 Ru1 115.68(16)
C7 N3 C5 116.3(2)
C13 O3 H3A 109.5
H51 O5 H52 105.8(3)

loop_
_geom_bond_atom_site_label_1
_geom_bond_atom_site_label_2
_geom_bond_distance
Ru1 C1 1.891(3)
Ru1 C2 1.900(3)
Ru1 N2 2.103(2)
Ru1 N1 2.112(2)
Ru1 Cl1 2.3819(7)
Ru1 Cl2 2.4010(7)
C1 O1 1.135(3)
C2 O2 1.127(4)
C3 N1 1.348(3)
C3 C4 1.371(4)
C3 H3 0.9500
C4 C5 1.385(4)
C4 H4 0.9500
C5 N3 1.337(3)
C5 C13 1.516(4)
C7 N3 1.327(3)
C7 N1 1.350(3)
C7 C8 1.476(3)
C8 N2 1.351(3)
C8 C9 1.383(3)
C9 C10 1.391(4)
C9 H9 0.9500
C10 C11 1.382(4)
C10 H10 0.9500
C11 C12 1.385(4)
C11 H11 0.9500
C12 N2 1.338(3)
C12 H12 0.9500
C13 O4 1.215(3)
C13 O3 1.308(3)
O3 H3A 0.8400
O5 H51 0.8400(10)
O5 H52 0.8400(11)

loop_
_geom_torsion_atom_site_label_1
_geom_torsion_atom_site_label_2
_geom_torsion_atom_site_label_3
_geom_torsion_atom_site_label_4
_geom_torsion
N1 C3 C4 C5 -1.9(4)
C3 C4 C5 N3 4.8(4)
C3 C4 C5 C13 -173.6(2)
N3 C7 C8 N2 179.2(2)
N1 C7 C8 N2 -0.7(3)
N3 C7 C8 C9 -3.6(4)
N1 C7 C8 C9 176.5(2)
N2 C8 C9 C10 -0.9(4)
C7 C8 C9 C10 -177.9(2)
C8 C9 C10 C11 0.2(4)
C9 C10 C11 C12 0.2(4)
C10 C11 C12 N2 0.0(4)
N3 C5 C13 O4 -2.1(4)
C4 C5 C13 O4 176.4(3)
N3 C5 C13 O3 177.5(2)
C4 C5 C13 O3 -4.0(4)
C4 C3 N1 C7 -2.4(4)
C4 C3 N1 Ru1 174.7(2)
N3 C7 N1 C3 4.5(4)
C8 C7 N1 C3 -175.7(2)
N3 C7 N1 Ru1 -173.00(19)
C8 C7 N1 Ru1 6.9(3)
C11 C12 N2 C8 -0.6(4)
C11 C12 N2 Ru1 -176.0(2)
C9 C8 N2 C12 1.0(4)
C7 C8 N2 C12 178.3(2)
C9 C8 N2 Ru1 176.9(2)
C7 C8 N2 Ru1 -5.9(3)
N1 C7 N3 C5 -1.8(4)
C8 C7 N3 C5 178.4(2)
C4 C5 N3 C7 -3.0(4)
C13 C5 N3 C7 175.5(2)
